data_7205913
loop_
_publ_author_name
'Gudavarthy, Rakesh V.'
'Burla, Niharika'
'Kulp, Elizabeth A.'
'Limmer, Steven J.'
'Sinn, Ekkehard'
'Switzer, Jay A.'

_publ_section_title
;
 Epitaxial electrodeposition of chiral CuO films from copper(ii)
 complexes of malic acid on Cu(111) and Cu(110) single crystals
;
_journal_issue 17
_journal_name_full 'Journal of Materials Chemistry'
_journal_page_first 6209
_journal_paper_doi 10.1039/c0jm03423a
_journal_volume 21
_journal_year 2011
_chemical_absolute_configuration rmad
_chemical_formula_moiety 'C8 H10 Cu O10, 2(H2 O)'
_chemical_formula_sum 'C8 H14 Cu O12'
_chemical_formula_weight 365.73
_chemical_name_common 'Cu(ii)malate enantiomer D'
_chemical_name_systematic
;
?
;
_space_group_IT_number 4
_symmetry_cell_setting monoclinic
_symmetry_space_group_name_Hall 'P 2yb'
_symmetry_space_group_name_H-M 'P 1 21 1'
_atom_sites_solution_hydrogens geom
_atom_sites_solution_primary direct
_atom_sites_solution_secondary difmap
_audit_creation_method SHELXL-97
_cell_angle_alpha 90.00
_cell_angle_beta 92.799(11)
_cell_angle_gamma 90.00
_cell_formula_units_Z 2
_cell_length_a 7.591(6)
_cell_length_b 10.230(8)
_cell_length_c 8.184(6)
_cell_measurement_reflns_used 945
_cell_measurement_temperature 298(11)
_cell_measurement_theta_max 28.45
_cell_measurement_theta_min 2.69
_cell_volume 634.8(8)
_computing_cell_refinement 'Bruker SAINT (Bruker, 2008)'
_computing_data_collection 'Bruker SMART (Bruker, 2001)'
_computing_data_reduction 'Bruker SAINT'
_computing_molecular_graphics 'Bruker SHELXTL'
_computing_publication_material 'Bruker SHELXTL'
_computing_structure_refinement 'SHELXL-97 (Sheldrick, 2008)'
_computing_structure_solution 'SHELXS-97 (Sheldrick, 2008)'
_diffrn_ambient_temperature 298(11)
_diffrn_measured_fraction_theta_full 0.990
_diffrn_measured_fraction_theta_max 0.990
_diffrn_measurement_device_type 'Smart-Apex CCD area detector'
_diffrn_measurement_method 'phi and omega scans'
_diffrn_radiation_monochromator graphite
_diffrn_radiation_source 'fine-focus sealed tube'
_diffrn_radiation_type MoK\a
_diffrn_radiation_wavelength 0.71073
_diffrn_reflns_av_R_equivalents 0.0190
_diffrn_reflns_av_sigmaI/netI 0.0338
_diffrn_reflns_limit_h_max 10
_diffrn_reflns_limit_h_min -10
_diffrn_reflns_limit_k_max 13
_diffrn_reflns_limit_k_min -13
_diffrn_reflns_limit_l_max 10
_diffrn_reflns_limit_l_min -10
_diffrn_reflns_number 6530
_diffrn_reflns_theta_full 28.46
_diffrn_reflns_theta_max 28.46
_diffrn_reflns_theta_min 2.69
_exptl_absorpt_coefficient_mu 1.787
_exptl_absorpt_correction_T_max 0.7164
_exptl_absorpt_correction_T_min 0.5351
_exptl_absorpt_correction_type multi-scan
_exptl_absorpt_process_details '(SADABS; Bruker, 2008)'
_exptl_crystal_colour blue
_exptl_crystal_density_diffrn 1.913
_exptl_crystal_density_method 'not measured'
_exptl_crystal_description fragment
_exptl_crystal_F_000 374
_exptl_crystal_size_max 0.40
_exptl_crystal_size_mid 0.30
_exptl_crystal_size_min 0.20
_refine_diff_density_max 0.349
_refine_diff_density_min -0.291
_refine_diff_density_rms 0.065
_refine_ls_abs_structure_details 'Flack H D (1983), Acta Cryst. A39, 876-881'
_refine_ls_abs_structure_Flack 0.026(10)
_refine_ls_extinction_method none
_refine_ls_goodness_of_fit_ref 1.054
_refine_ls_hydrogen_treatment mixed
_refine_ls_matrix_type full
_refine_ls_number_parameters 202
_refine_ls_number_reflns 3095
_refine_ls_number_restraints 7
_refine_ls_restrained_S_all 1.058
_refine_ls_R_factor_all 0.0243
_refine_ls_R_factor_gt 0.0240
_refine_ls_shift/su_max 0.001
_refine_ls_shift/su_mean 0.000
_refine_ls_structure_factor_coef Fsqd
_refine_ls_weighting_details 'calc w=1/[\s^2^(Fo^2^)+(0.0410P)^2^+0.0000P] where P=(Fo^2^+2Fc^2^)/3'
_refine_ls_weighting_scheme calc
_refine_ls_wR_factor_gt 0.0659
_refine_ls_wR_factor_ref 0.0661
_reflns_number_gt 3042
_reflns_number_total 3095
_reflns_threshold_expression >2sigma(I)
_cod_data_source_file c0jm03423a.txt
_cod_data_source_block sad2
_cod_depositor_comments
;
The following automatic conversions were performed:
'_symmetry_cell_setting' value 'Monoclinic' changed to 'monoclinic'
according to '/home/saulius/struct/CIF-dictionaries/cif_core.dic'
dictionary named 'cif_core.dic' version 2.4.1 from
2010-06-29.

'_exptl_absorpt_correction_type' value 'Multi-scan' changed
to 'multi-scan' according to
'/home/saulius/struct/CIF-dictionaries/cif_core.dic' dictionary named
'cif_core.dic' version 2.4.1 from 2010-06-29.

Automatic conversion script
Id: cif_fix_enum 1555 2011-01-17 13:19:09Z saulius 
;
_cod_original_sg_symbol_H-M P2(1)
_cod_database_code 7205913

loop_
_symmetry_equiv_pos_as_xyz
'x, y, z'
'-x, y+1/2, -z'

loop_
_atom_site_label
_atom_site_type_symbol
_atom_site_fract_x
_atom_site_fract_y
_atom_site_fract_z
_atom_site_U_iso_or_equiv
_atom_site_adp_type
_atom_site_occupancy
_atom_site_symmetry_multiplicity
_atom_site_calc_flag
_atom_site_refinement_flags
_atom_site_disorder_assembly
_atom_site_disorder_group
Cu1 Cu 0.26975(3) 0.26825(3) 0.25879(3) 0.02705(8) Uani 1 1 d . . .
O1 O 0.12698(18) 0.12132(15) 0.31054(18) 0.0283(3) Uani 1 1 d . . .
O2 O 0.1354(2) -0.09136(17) 0.3565(2) 0.0410(4) Uani 1 1 d . . .
O3 O 0.46601(19) 0.14955(14) 0.3214(2) 0.0316(3) Uani 1 1 d . . .
H3C H 0.5620 0.1670 0.3665 0.038 Uiso 1 1 calc R . .
O4 O 0.7317(2) -0.13066(19) 0.4851(2) 0.0419(4) Uani 1 1 d . . .
O5 O 0.8075(3) -0.0783(2) 0.2354(2) 0.0392(4) Uani 1 1 d . . .
H5A H 0.9071 -0.0900 0.2763 0.047 Uiso 1 1 calc R . .
O6 O 0.40437(18) 0.41507(15) 0.18154(19) 0.0296(3) Uani 1 1 d . . .
O7 O 0.37621(19) 0.62420(16) 0.1101(2) 0.0364(4) Uani 1 1 d . . .
O8 O 0.07200(19) 0.37803(14) 0.1834(2) 0.0341(3) Uani 1 1 d . . .
H8A H -0.0350 0.3718 0.1665 0.041 Uiso 1 1 calc R . .
O9 O -0.2225(2) 0.5845(2) 0.2835(2) 0.0402(5) Uani 1 1 d . . .
O10 O -0.2972(2) 0.64511(18) 0.02828(19) 0.0361(4) Uani 1 1 d . . .
H10A H -0.3834 0.5968 0.0271 0.043 Uiso 1 1 calc R . .
C1 C 0.2085(3) 0.0154(2) 0.3448(2) 0.0267(4) Uani 1 1 d . . .
C2 C 0.4093(2) 0.02244(19) 0.3739(2) 0.0252(4) Uani 1 1 d . . .
H2A H 0.4388 0.0128 0.4912 0.030 Uiso 1 1 calc R . .
C3 C 0.5024(3) -0.0850(2) 0.2810(3) 0.0297(4) Uani 1 1 d . . .
H3A H 0.4396 -0.1669 0.2922 0.036 Uiso 1 1 calc R . .
H3B H 0.5008 -0.0630 0.1656 0.036 Uiso 1 1 calc R . .
C4 C 0.6905(3) -0.10122(19) 0.3456(3) 0.0258(4) Uani 1 1 d . . .
C5 C 0.3142(3) 0.5189(2) 0.1575(2) 0.0257(4) Uani 1 1 d . . .
C6 C 0.1199(2) 0.51375(19) 0.1980(2) 0.0242(4) Uani 1 1 d . . .
H6A H 0.1096 0.5407 0.3121 0.029 Uiso 1 1 calc R . .
C7 C 0.0037(3) 0.6011(2) 0.0901(2) 0.0295(4) Uani 1 1 d . . .
H7A H 0.0538 0.6883 0.0898 0.035 Uiso 1 1 calc R . .
H7B H 0.0009 0.5681 -0.0211 0.035 Uiso 1 1 calc R . .
C8 C -0.1818(3) 0.6081(2) 0.1471(3) 0.0260(4) Uani 1 1 d . . .
O1W O 0.2228(2) -0.30822(19) 0.5441(2) 0.0427(4) Uani 1 1 d D . .
H1A H 0.140(3) -0.337(3) 0.580(4) 0.051 Uiso 1 1 d D . .
H1B H 0.210(4) -0.238(2) 0.500(3) 0.051 Uiso 1 1 d D . .
O2W O -0.2536(2) 0.3281(2) 0.0983(3) 0.0515(5) Uani 1 1 d D . .
H2B H -0.264(4) 0.262(2) 0.043(4) 0.062 Uiso 1 1 d D . .
H2C H -0.353(3) 0.348(3) 0.130(4) 0.062 Uiso 1 1 d D . .

loop_
_atom_site_aniso_label
_atom_site_aniso_U_11
_atom_site_aniso_U_22
_atom_site_aniso_U_33
_atom_site_aniso_U_23
_atom_site_aniso_U_13
_atom_site_aniso_U_12
Cu1 0.01970(11) 0.02243(11) 0.03887(13) 0.00366(10) 0.00005(8) 0.00025(12)
O1 0.0195(6) 0.0267(7) 0.0388(7) 0.0037(6) 0.0009(5) 0.0005(6)
O2 0.0223(7) 0.0298(8) 0.0706(11) 0.0120(8) -0.0007(7) -0.0021(6)
O3 0.0202(7) 0.0241(7) 0.0498(9) 0.0042(6) -0.0060(6) -0.0024(5)
O4 0.0390(9) 0.0522(10) 0.0343(8) 0.0067(7) -0.0008(7) 0.0051(8)
O5 0.0228(7) 0.0543(11) 0.0410(10) 0.0044(8) 0.0048(7) -0.0027(8)
O6 0.0201(7) 0.0265(7) 0.0424(8) 0.0041(6) 0.0031(6) 0.0015(6)
O7 0.0212(7) 0.0290(8) 0.0590(10) 0.0115(7) 0.0020(7) -0.0004(6)
O8 0.0185(7) 0.0248(8) 0.0584(10) 0.0038(7) -0.0057(6) -0.0010(5)
O9 0.0298(9) 0.0589(12) 0.0324(8) 0.0030(8) 0.0052(7) 0.0019(7)
O10 0.0210(7) 0.0469(9) 0.0404(8) 0.0113(7) 0.0011(6) 0.0010(6)
C1 0.0197(9) 0.0295(10) 0.0310(9) 0.0009(7) 0.0022(7) -0.0001(8)
C2 0.0191(8) 0.0239(8) 0.0326(9) 0.0008(7) 0.0010(7) 0.0002(7)
C3 0.0216(9) 0.0299(9) 0.0374(10) -0.0061(8) 0.0005(8) -0.0005(8)
C4 0.0241(9) 0.0193(8) 0.0340(9) -0.0021(7) 0.0012(7) 0.0011(7)
C5 0.0200(9) 0.0260(9) 0.0308(9) 0.0003(7) -0.0014(7) 0.0005(7)
C6 0.0174(8) 0.0256(9) 0.0296(9) 0.0020(7) -0.0002(7) -0.0007(7)
C7 0.0204(9) 0.0339(10) 0.0345(10) 0.0081(8) 0.0041(7) 0.0046(8)
C8 0.0199(9) 0.0229(9) 0.0351(10) 0.0008(7) 0.0026(8) 0.0010(7)
O1W 0.0326(9) 0.0396(10) 0.0552(11) 0.0093(8) -0.0049(7) 0.0044(7)
O2W 0.0243(8) 0.0503(11) 0.0797(14) -0.0297(10) -0.0006(8) -0.0009(7)

loop_
_atom_type_symbol
_atom_type_description
_atom_type_scat_dispersion_real
_atom_type_scat_dispersion_imag
_atom_type_scat_source
C C 0.0033 0.0016 'International Tables Vol C Tables 4.2.6.8 and 6.1.1.4'
H H 0.0000 0.0000 'International Tables Vol C Tables 4.2.6.8 and 6.1.1.4'
O O 0.0106 0.0060 'International Tables Vol C Tables 4.2.6.8 and 6.1.1.4'
Cu Cu 0.3201 1.2651 'International Tables Vol C Tables 4.2.6.8 and 6.1.1.4'

loop_
_geom_angle_atom_site_label_1
_geom_angle_atom_site_label_2
_geom_angle_atom_site_label_3
_geom_angle
_geom_angle_site_symmetry_1
_geom_angle_site_symmetry_3
_geom_angle_publ_flag
O1 Cu1 O6 173.66(7) . . ?
O1 Cu1 O8 94.98(8) . . ?
O6 Cu1 O8 81.99(8) . . ?
O1 Cu1 O3 83.54(8) . . ?
O6 Cu1 O3 99.10(8) . . ?
O8 Cu1 O3 175.98(7) . . ?
O1 Cu1 O4 96.99(8) . 2_656 ?
O6 Cu1 O4 88.58(8) . 2_656 ?
O8 Cu1 O4 89.53(8) . 2_656 ?
O3 Cu1 O4 94.36(7) . 2_656 ?
C1 O1 Cu1 116.32(14) . . ?
C2 O3 Cu1 113.58(12) . . ?
C2 O3 H3C 109.5 . . ?
Cu1 O3 H3C 128.8 . . ?
C4 O4 Cu1 161.10(17) . 2_646 ?
C4 O5 H5A 109.5 . . ?
C5 O6 Cu1 114.10(14) . . ?
C6 O8 Cu1 110.00(12) . . ?
C6 O8 H8A 109.5 . . ?
Cu1 O8 H8A 138.5 . . ?
C8 O10 H10A 109.5 . . ?
O2 C1 O1 123.82(19) . . ?
O2 C1 C2 118.56(19) . . ?
O1 C1 C2 117.62(18) . . ?
O3 C2 C3 110.36(16) . . ?
O3 C2 C1 107.78(16) . . ?
C3 C2 C1 111.67(17) . . ?
O3 C2 H2A 109.0 . . ?
C3 C2 H2A 109.0 . . ?
C1 C2 H2A 109.0 . . ?
C4 C3 C2 110.94(17) . . ?
C4 C3 H3A 109.5 . . ?
C2 C3 H3A 109.5 . . ?
C4 C3 H3B 109.5 . . ?
C2 C3 H3B 109.5 . . ?
H3A C3 H3B 108.0 . . ?
O4 C4 O5 122.7(2) . . ?
O4 C4 C3 123.80(19) . . ?
O5 C4 C3 113.53(19) . . ?
O7 C5 O6 124.15(19) . . ?
O7 C5 C6 118.71(18) . . ?
O6 C5 C6 117.07(18) . . ?
O8 C6 C7 112.62(16) . . ?
O8 C6 C5 104.92(16) . . ?
C7 C6 C5 113.28(16) . . ?
O8 C6 H6A 108.6 . . ?
C7 C6 H6A 108.6 . . ?
C5 C6 H6A 108.6 . . ?
C8 C7 C6 112.05(17) . . ?
C8 C7 H7A 109.2 . . ?
C6 C7 H7A 109.2 . . ?
C8 C7 H7B 109.2 . . ?
C6 C7 H7B 109.2 . . ?
H7A C7 H7B 107.9 . . ?
O9 C8 O10 123.2(2) . . ?
O9 C8 C7 124.49(19) . . ?
O10 C8 C7 112.30(18) . . ?
H1A O1W H1B 116(2) . . ?
H2B O2W H2C 108(2) . . ?

loop_
_geom_bond_atom_site_label_1
_geom_bond_atom_site_label_2
_geom_bond_distance
_geom_bond_site_symmetry_2
_geom_bond_publ_flag
Cu1 O1 1.9126(18) . ?
Cu1 O6 1.9399(18) . ?
Cu1 O8 1.9506(17) . ?
Cu1 O3 1.9704(18) . ?
Cu1 O4 2.338(2) 2_656 ?
O1 C1 1.272(3) . ?
O2 C1 1.231(3) . ?
O3 C2 1.442(3) . ?
O3 H3C 0.8200 . ?
O4 C4 1.207(3) . ?
O4 Cu1 2.338(2) 2_646 ?
O5 C4 1.317(3) . ?
O5 H5A 0.8200 . ?
O6 C5 1.273(3) . ?
O7 C5 1.245(3) . ?
O8 C6 1.439(3) . ?
O8 H8A 0.8200 . ?
O9 C8 1.197(3) . ?
O10 C8 1.332(3) . ?
O10 H10A 0.8200 . ?
C1 C2 1.533(3) . ?
C2 C3 1.530(3) . ?
C2 H2A 0.9800 . ?
C3 C4 1.508(3) . ?
C3 H3A 0.9700 . ?
C3 H3B 0.9700 . ?
C5 C6 1.529(3) . ?
C6 C7 1.509(3) . ?
C6 H6A 0.9800 . ?
C7 C8 1.507(3) . ?
C7 H7A 0.9700 . ?
C7 H7B 0.9700 . ?
O1W H1A 0.767(16) . ?
O1W H1B 0.803(17) . ?
O2W H2B 0.810(17) . ?
O2W H2C 0.833(17) . ?

loop_
_geom_torsion_atom_site_label_1
_geom_torsion_atom_site_label_2
_geom_torsion_atom_site_label_3
_geom_torsion_atom_site_label_4
_geom_torsion
_geom_torsion_site_symmetry_1
_geom_torsion_site_symmetry_2
_geom_torsion_site_symmetry_3
_geom_torsion_site_symmetry_4
_geom_torsion_publ_flag
O8 Cu1 O1 C1 170.27(15) . . . . ?
O3 Cu1 O1 C1 -5.97(15) . . . . ?
O4 Cu1 O1 C1 -99.60(15) 2_656 . . . ?
O1 Cu1 O3 C2 -1.12(13) . . . . ?
O6 Cu1 O3 C2 -175.30(13) . . . . ?
O4 Cu1 O3 C2 95.44(14) 2_656 . . . ?
O8 Cu1 O6 C5 15.38(15) . . . . ?
O3 Cu1 O6 C5 -168.53(15) . . . . ?
O4 Cu1 O6 C5 -74.34(15) 2_656 . . . ?
O1 Cu1 O8 C6 155.80(13) . . . . ?
O6 Cu1 O8 C6 -29.81(13) . . . . ?
O4 Cu1 O8 C6 58.82(13) 2_656 . . . ?
Cu1 O1 C1 O2 -168.66(18) . . . . ?
Cu1 O1 C1 C2 11.6(2) . . . . ?
Cu1 O3 C2 C3 128.64(15) . . . . ?
Cu1 O3 C2 C1 6.46(19) . . . . ?
O2 C1 C2 O3 168.52(19) . . . . ?
O1 C1 C2 O3 -11.8(3) . . . . ?
O2 C1 C2 C3 47.1(3) . . . . ?
O1 C1 C2 C3 -133.1(2) . . . . ?
O3 C2 C3 C4 76.0(2) . . . . ?
C1 C2 C3 C4 -164.18(17) . . . . ?
Cu1 O4 C4 O5 -141.9(4) 2_646 . . . ?
Cu1 O4 C4 C3 39.1(6) 2_646 . . . ?
C2 C3 C4 O4 60.2(3) . . . . ?
C2 C3 C4 O5 -118.8(2) . . . . ?
Cu1 O6 C5 O7 179.03(17) . . . . ?
Cu1 O6 C5 C6 2.1(2) . . . . ?
Cu1 O8 C6 C7 159.52(13) . . . . ?
Cu1 O8 C6 C5 35.88(17) . . . . ?
O7 C5 C6 O8 157.53(19) . . . . ?
O6 C5 C6 O8 -25.4(2) . . . . ?
O7 C5 C6 C7 34.3(3) . . . . ?
O6 C5 C6 C7 -148.58(19) . . . . ?
O8 C6 C7 C8 68.9(2) . . . . ?
C5 C6 C7 C8 -172.26(17) . . . . ?
C6 C7 C8 O9 22.2(3) . . . . ?
C6 C7 C8 O10 -158.43(18) . . . . ?
